data_1573862
loop_
_publ_author_name
'Meher, Niranjan'
'Khatun, Mst Nasima'
'Parui, Retwik'
'Iyer, Parameswar K.'

_publ_section_title
;
 Non-Conjugated Alkyl Chains Engineering to Tune Condensed State
 Photophysical and Supramolecular Assembly Properties
;
_journal_name_full Nanoscale
_journal_paper_doi 10.1039/D5NR00163C
_journal_year 2025
_chemical_formula_sum 'C16 H15 N O2'
_chemical_formula_weight 253.29
_space_group_crystal_system orthorhombic
_space_group_IT_number 19
_space_group_name_Hall 'P 2ac 2ab'
_space_group_name_H-M_alt 'P 21 21 21'
_atom_sites_solution_hydrogens geom
_audit_creation_method SHELXL-2016/6
_audit_update_record
;
2024-07-30 deposited with the CCDC.	2025-02-06 downloaded from the CCDC.
;
_cell_angle_alpha 90
_cell_angle_beta 90
_cell_angle_gamma 90
_cell_formula_units_Z 4
_cell_length_a 4.7154(10)
_cell_length_b 12.531(3)
_cell_length_c 22.215(4)
_cell_measurement_reflns_used 4650
_cell_measurement_temperature 296(2)
_cell_measurement_theta_max 19.59
_cell_measurement_theta_min 2.45
_cell_volume 1312.7(5)
_computing_structure_refinement 'SHELXL-2016/6 (Sheldrick, 2016)'
_computing_structure_solution 'SHELXT 2014/5 (Sheldrick, 2014)'
_diffrn_ambient_temperature 296(2)
_diffrn_measured_fraction_theta_full 1.000
_diffrn_measured_fraction_theta_max 1.000
_diffrn_measurement_device_type 'Bruker APEX-II CCD'
_diffrn_measurement_method '\f and \w scans'
_diffrn_radiation_type MoK\a
_diffrn_radiation_wavelength 0.71073
_diffrn_reflns_av_R_equivalents 0.0876
_diffrn_reflns_av_unetI/netI 0.0409
_diffrn_reflns_Laue_measured_fraction_full 1.000
_diffrn_reflns_Laue_measured_fraction_max 1.000
_diffrn_reflns_limit_h_max 5
_diffrn_reflns_limit_h_min -5
_diffrn_reflns_limit_k_max 14
_diffrn_reflns_limit_k_min -14
_diffrn_reflns_limit_l_max 26
_diffrn_reflns_limit_l_min -26
_diffrn_reflns_number 42762
_diffrn_reflns_point_group_measured_fraction_full 1.000
_diffrn_reflns_point_group_measured_fraction_max 1.000
_diffrn_reflns_theta_full 24.990
_diffrn_reflns_theta_max 24.990
_diffrn_reflns_theta_min 1.833
_exptl_absorpt_coefficient_mu 0.085
_exptl_crystal_colour Colourless
_exptl_crystal_density_diffrn 1.282
_exptl_crystal_description Block
_exptl_crystal_F_000 536
_refine_diff_density_max 0.118
_refine_diff_density_min -0.149
_refine_diff_density_rms 0.034
_refine_ls_abs_structure_details
;
 Flack x determined using 594 quotients [(I+)-(I-)]/[(I+)+(I-)]
 (Parsons, Flack and Wagner, Acta Cryst. B69 (2013) 249-259).
;
_refine_ls_abs_structure_Flack -2.1(10)
_refine_ls_extinction_method none
_refine_ls_goodness_of_fit_ref 1.045
_refine_ls_hydrogen_treatment constr
_refine_ls_matrix_type full
_refine_ls_number_parameters 173
_refine_ls_number_reflns 2319
_refine_ls_number_restraints 0
_refine_ls_restrained_S_all 1.045
_refine_ls_R_factor_all 0.0647
_refine_ls_R_factor_gt 0.0471
_refine_ls_shift/su_max 0.000
_refine_ls_shift/su_mean 0.000
_refine_ls_structure_factor_coef Fsqd
_refine_ls_weighting_details 'w=1/[\s^2^(Fo^2^)+(0.0500P)^2^+0.2779P] where P=(Fo^2^+2Fc^2^)/3'
_refine_ls_weighting_scheme calc
_refine_ls_wR_factor_gt 0.1090
_refine_ls_wR_factor_ref 0.1213
_reflns_Friedel_coverage 0.666
_reflns_Friedel_fraction_full 1.000
_reflns_Friedel_fraction_max 1.000
_reflns_number_gt 1805
_reflns_number_total 2319
_reflns_threshold_expression 'I > 2\s(I)'
_cod_data_source_file d5nr00163c2.cif
_cod_data_source_block NC-4_0m_a
_cod_database_code 1573862
_shelx_shelxl_version_number 2016/6
_shelx_space_group_comment
;
The symmetry employed for this shelxl refinement is uniquely defined
by the following loop, which should always be used as a source of
symmetry information in preference to the above space-group names.
They are only intended as comments.
;

loop_
_space_group_symop_operation_xyz
'x, y, z'
'-x+1/2, -y, z+1/2'
'-x, y+1/2, -z+1/2'
'x+1/2, -y+1/2, -z'

loop_
_atom_site_label
_atom_site_type_symbol
_atom_site_fract_x
_atom_site_fract_y
_atom_site_fract_z
_atom_site_U_iso_or_equiv
_atom_site_adp_type
_atom_site_occupancy
_atom_site_site_symmetry_order
_atom_site_calc_flag
_atom_site_refinement_flags_posn
_atom_site_refinement_flags_adp
_atom_site_refinement_flags_occupancy
_atom_site_disorder_assembly
_atom_site_disorder_group
O001 O 0.6283(6) 0.5220(2) 0.47661(10) 0.0737(8) Uani 1 1 d . . . . .
N002 N 0.3047(5) 0.50048(19) 0.40270(11) 0.0498(6) Uani 1 1 d . . . . .
O003 O -0.0139(6) 0.47661(19) 0.32809(12) 0.0784(8) Uani 1 1 d . . . . .
C004 C 0.5155(7) 0.5577(2) 0.43140(13) 0.0502(8) Uani 1 1 d . . . . .
C005 C 0.5953(7) 0.6614(2) 0.40573(13) 0.0492(7) Uani 1 1 d . . . . .
C006 C 0.2640(7) 0.6336(2) 0.32273(13) 0.0500(8) Uani 1 1 d . . . . .
C007 C 0.4693(7) 0.6966(2) 0.35152(13) 0.0487(7) Uani 1 1 d . . . . .
C008 C 0.1711(7) 0.5318(2) 0.34955(15) 0.0528(8) Uani 1 1 d . . . . .
C009 C 0.2155(8) 0.3982(2) 0.42925(15) 0.0617(9) Uani 1 1 d . . . . .
H00A H 0.011928 0.390494 0.424690 0.074 Uiso 1 1 calc R U . . .
H00B H 0.257837 0.398692 0.471977 0.074 Uiso 1 1 calc R U . . .
C00A C 0.3610(8) 0.3039(2) 0.40036(15) 0.0601(9) Uani 1 1 d . . . . .
H00C H 0.563228 0.308469 0.407904 0.072 Uiso 1 1 calc R U . . .
H00D H 0.332181 0.306844 0.357162 0.072 Uiso 1 1 calc R U . . .
C00B C 0.5480(8) 0.7962(3) 0.32683(16) 0.0631(9) Uani 1 1 d . . . . .
C00C C 0.1426(9) 0.6677(3) 0.26965(15) 0.0686(10) Uani 1 1 d . . . . .
H00E H 0.008788 0.625455 0.250228 0.082 Uiso 1 1 calc R U . . .
C00D C 0.7925(8) 0.7244(3) 0.43379(17) 0.0681(10) Uani 1 1 d . . . . .
H00F H 0.876107 0.701156 0.469370 0.082 Uiso 1 1 calc R U . . .
C00E C 0.4164(10) 0.8280(3) 0.27232(19) 0.0801(12) Uani 1 1 d . . . . .
H00G H 0.466050 0.892911 0.255012 0.096 Uiso 1 1 calc R U . . .
C00F C 0.2518(9) 0.1982(3) 0.42384(18) 0.0731(10) Uani 1 1 d . . . . .
H00H H 0.289163 0.194144 0.466719 0.088 Uiso 1 1 calc R U . . .
H00I H 0.047865 0.195617 0.418266 0.088 Uiso 1 1 calc R U . . .
C00G C 0.7520(9) 0.8575(3) 0.3576(2) 0.0795(12) Uani 1 1 d . . . . .
H00J H 0.807585 0.923013 0.341928 0.095 Uiso 1 1 calc R U . . .
C00H C 0.2213(11) 0.7663(3) 0.24507(18) 0.0847(13) Uani 1 1 d . . . . .
H00K H 0.137716 0.789433 0.209469 0.102 Uiso 1 1 calc R U . . .
C00I C 0.8689(9) 0.8224(3) 0.4098(2) 0.0824(12) Uani 1 1 d . . . . .
H00L H 1.001588 0.864480 0.429706 0.099 Uiso 1 1 calc R U . . .
C00J C 0.3827(11) 0.1027(3) 0.39354(19) 0.0943(14) Uani 1 1 d . . . . .
H00M H 0.342773 0.105086 0.351185 0.141 Uiso 1 1 calc R U . . .
H00N H 0.304679 0.038613 0.410417 0.141 Uiso 1 1 calc R U . . .
H00O H 0.584230 0.103596 0.399686 0.141 Uiso 1 1 calc R U . . .

loop_
_atom_site_aniso_label
_atom_site_aniso_U_11
_atom_site_aniso_U_22
_atom_site_aniso_U_33
_atom_site_aniso_U_23
_atom_site_aniso_U_13
_atom_site_aniso_U_12
O001 0.0881(18) 0.0745(17) 0.0583(14) 0.0038(12) -0.0155(14) 0.0089(16)
N002 0.0548(15) 0.0406(13) 0.0539(14) 0.0021(11) 0.0056(13) -0.0007(13)
O003 0.0806(18) 0.0571(14) 0.0975(18) -0.0048(13) -0.0227(15) -0.0114(15)
C004 0.0511(18) 0.0524(18) 0.0471(17) -0.0072(15) 0.0024(16) 0.0072(15)
C005 0.0508(18) 0.0437(16) 0.0530(17) -0.0101(14) 0.0051(15) 0.0012(14)
C006 0.056(2) 0.0468(17) 0.0471(16) -0.0010(13) 0.0031(15) 0.0091(15)
C007 0.0528(18) 0.0409(16) 0.0525(17) -0.0031(14) 0.0146(15) 0.0060(15)
C008 0.0522(19) 0.0412(17) 0.065(2) -0.0069(15) 0.0016(17) 0.0026(16)
C009 0.067(2) 0.0456(17) 0.072(2) 0.0088(16) 0.0133(19) 0.0005(17)
C00A 0.063(2) 0.0442(17) 0.073(2) 0.0025(16) 0.0053(18) 0.0011(16)
C00B 0.069(2) 0.0427(17) 0.078(2) 0.0019(17) 0.0243(19) 0.0065(18)
C00C 0.076(3) 0.071(2) 0.059(2) 0.0005(17) -0.0059(19) 0.015(2)
C00D 0.066(2) 0.068(2) 0.070(2) -0.0204(18) 0.0045(19) -0.008(2)
C00E 0.094(3) 0.060(2) 0.086(3) 0.026(2) 0.031(3) 0.018(2)
C00F 0.079(3) 0.050(2) 0.091(3) 0.0090(19) 0.009(2) -0.0059(19)
C00G 0.080(3) 0.044(2) 0.114(3) -0.008(2) 0.032(3) -0.010(2)
C00H 0.097(3) 0.089(3) 0.068(2) 0.025(2) 0.006(2) 0.028(3)
C00I 0.073(3) 0.068(3) 0.106(3) -0.033(2) 0.014(3) -0.018(2)
C00J 0.119(4) 0.048(2) 0.116(3) -0.002(2) 0.009(3) -0.001(2)

loop_
_atom_type_symbol
_atom_type_description
_atom_type_scat_dispersion_real
_atom_type_scat_dispersion_imag
_atom_type_scat_source
C C 0.0033 0.0016 'International Tables Vol C Tables 4.2.6.8 and 6.1.1.4'
H H 0.0000 0.0000 'International Tables Vol C Tables 4.2.6.8 and 6.1.1.4'
N N 0.0061 0.0033 'International Tables Vol C Tables 4.2.6.8 and 6.1.1.4'
O O 0.0106 0.0060 'International Tables Vol C Tables 4.2.6.8 and 6.1.1.4'

loop_
_geom_angle_atom_site_label_1
_geom_angle_atom_site_label_2
_geom_angle_atom_site_label_3
_geom_angle
_geom_angle_site_symmetry_1
_geom_angle_site_symmetry_3
_geom_angle_publ_flag
C004 N002 C008 124.7(3) . . ?
C004 N002 C009 118.2(3) . . ?
C008 N002 C009 117.1(3) . . ?
O001 C004 N002 120.2(3) . . ?
O001 C004 C005 122.1(3) . . ?
N002 C004 C005 117.7(3) . . ?
C00D C005 C007 119.5(3) . . ?
C00D C005 C004 120.5(3) . . ?
C007 C005 C004 120.0(3) . . ?
C00C C006 C007 120.1(3) . . ?
C00C C006 C008 119.4(3) . . ?
C007 C006 C008 120.5(3) . . ?
C006 C007 C005 120.2(3) . . ?
C006 C007 C00B 120.1(3) . . ?
C005 C007 C00B 119.8(3) . . ?
O003 C008 N002 119.9(3) . . ?
O003 C008 C006 123.3(3) . . ?
N002 C008 C006 116.8(3) . . ?
N002 C009 C00A 112.4(3) . . ?
N002 C009 H00A 109.1 . . ?
C00A C009 H00A 109.1 . . ?
N002 C009 H00B 109.1 . . ?
C00A C009 H00B 109.1 . . ?
H00A C009 H00B 107.9 . . ?
C009 C00A C00F 112.6(3) . . ?
C009 C00A H00C 109.1 . . ?
C00F C00A H00C 109.1 . . ?
C009 C00A H00D 109.1 . . ?
C00F C00A H00D 109.1 . . ?
H00C C00A H00D 107.8 . . ?
C00G C00B C007 118.2(4) . . ?
C00G C00B C00E 124.1(4) . . ?
C007 C00B C00E 117.7(4) . . ?
C006 C00C C00H 119.8(4) . . ?
C006 C00C H00E 120.1 . . ?
C00H C00C H00E 120.1 . . ?
C005 C00D C00I 120.8(4) . . ?
C005 C00D H00F 119.6 . . ?
C00I C00D H00F 119.6 . . ?
C00H C00E C00B 121.5(4) . . ?
C00H C00E H00G 119.3 . . ?
C00B C00E H00G 119.3 . . ?
C00J C00F C00A 113.7(3) . . ?
C00J C00F H00H 108.8 . . ?
C00A C00F H00H 108.8 . . ?
C00J C00F H00I 108.8 . . ?
C00A C00F H00I 108.8 . . ?
H00H C00F H00I 107.7 . . ?
C00I C00G C00B 121.0(4) . . ?
C00I C00G H00J 119.5 . . ?
C00B C00G H00J 119.5 . . ?
C00E C00H C00C 120.8(4) . . ?
C00E C00H H00K 119.6 . . ?
C00C C00H H00K 119.6 . . ?
C00G C00I C00D 120.6(4) . . ?
C00G C00I H00L 119.7 . . ?
C00D C00I H00L 119.7 . . ?
C00F C00J H00M 109.5 . . ?
C00F C00J H00N 109.5 . . ?
H00M C00J H00N 109.5 . . ?
C00F C00J H00O 109.5 . . ?
H00M C00J H00O 109.5 . . ?
H00N C00J H00O 109.5 . . ?

loop_
_geom_bond_atom_site_label_1
_geom_bond_atom_site_label_2
_geom_bond_distance
_geom_bond_site_symmetry_2
_geom_bond_publ_flag
O001 C004 1.221(4) . ?
N002 C004 1.382(4) . ?
N002 C008 1.395(4) . ?
N002 C009 1.472(4) . ?
O003 C008 1.211(4) . ?
C004 C005 1.468(4) . ?
C005 C00D 1.370(5) . ?
C005 C007 1.413(4) . ?
C006 C00C 1.379(4) . ?
C006 C007 1.403(4) . ?
C006 C008 1.475(4) . ?
C007 C00B 1.413(4) . ?
C009 C00A 1.510(4) . ?
C009 H00A 0.9700 . ?
C009 H00B 0.9700 . ?
C00A C00F 1.513(4) . ?
C00A H00C 0.9700 . ?
C00A H00D 0.9700 . ?
C00B C00G 1.408(5) . ?
C00B C00E 1.418(5) . ?
C00C C00H 1.401(6) . ?
C00C H00E 0.9300 . ?
C00D C00I 1.386(5) . ?
C00D H00F 0.9300 . ?
C00E C00H 1.345(6) . ?
C00E H00G 0.9300 . ?
C00F C00J 1.506(5) . ?
C00F H00H 0.9700 . ?
C00F H00I 0.9700 . ?
C00G C00I 1.357(6) . ?
C00G H00J 0.9300 . ?
C00H H00K 0.9300 . ?
C00I H00L 0.9300 . ?
C00J H00M 0.9600 . ?
C00J H00N 0.9600 . ?
C00J H00O 0.9600 . ?
